data_8000441
loop_
_publ_author_name
'Zhou, Guojun'
'Liu, Zhiyang'
'Huang, Jinglong'
'Molokeev, Maxim S.'
'Xiao, Zewen'
'Ma, Chonggeng'
'Xia, Zhiguo'

_publ_section_title
;
 Unraveling the Near-Unity Narrow-Band Green Emission in Zero-Dimensional
 Mn<sup>2+</sup>-Based Metal Halides: A Case Study of
 (C<sub>10</sub>H<sub>16</sub>N)<sub>2</sub>Zn<sub>1-<i>x</i></sub>Mn<sub>
 <i>x</i> </sub>Br<sub>4</sub> Solid Solutions.
;
_journal_name_full 'The journal of physical chemistry letters'
_journal_page_first 5956
_journal_page_last 5962
_journal_paper_doi 10.1021/acs.jpclett.0c01933
_journal_year 2020
_chemical_formula_moiety
;
2(C10 H16 N), Br4 Mn0.80 Zn0.20
;
_chemical_formula_sum 'C20 H32 Br4 Mn0.8 N2 Zn0.2'
_chemical_formula_weight 677.11
_space_group_IT_number 4
_space_group_name_Hall 'P 2yb'
_space_group_name_H-M_alt 'P 1 21 1'
_symmetry_cell_setting monoclinic
_symmetry_space_group_name_Hall 'P 2yb'
_symmetry_space_group_name_H-M 'P 1 21 1'
_cell_angle_alpha 90
_cell_angle_beta 94.924(3)
_cell_angle_gamma 90
_cell_formula_units_Z 2
_cell_length_a 9.5764(5)
_cell_length_b 9.1603(4)
_cell_length_c 15.2625(7)
_cell_measurement_reflns_used 104
_cell_measurement_temperature 300
_cell_measurement_theta_max 59.99725
_cell_measurement_theta_min 2.502929
_cell_volume 1333.93(11)
_diffrn_ambient_temperature 300
_diffrn_measurement_device_type
;
D8 ADVANCE Bruker
;
_diffrn_radiation_monochromator none
_diffrn_radiation_probe x-ray
_diffrn_radiation_type
;
 Cu K\a~1~~2~
;
_exptl_absorpt_coefficient_mu 10.541
_exptl_crystal_density_diffrn 1.68584(14)
_exptl_crystal_description cylinder
_pd_char_colour
;
colourless
;
_pd_meas_2theta_range_inc 0.011
_pd_meas_2theta_range_max 119.9945
_pd_meas_2theta_range_min 5.005858
_pd_meas_scan_method step
_pd_proc_ls_pref_orient_corr
;
Anisotropic model of PO. Spherical harmonics 2 ordrer.
 Jarvinen (1993). Application of symmetrized harmonics expansion to correction
of the preferred orientation effect. - J. Appl. Cryst. 26 p525-531.
;
_pd_proc_ls_profile_function PearsonVII
_pd_proc_ls_prof_R_factor 2.74
_pd_proc_ls_prof_wR_expected 2.42
_pd_proc_ls_prof_wR_factor 3.55
_pd_proc_number_of_points 10453.5129
_pd_spec_mount_mode reflection
_refine_ls_goodness_of_fit_all 1.46
_refine_ls_R_I_factor 1.31
_refine_ls_shift/su_max 0.01000
_cod_data_source_file jz0c01933_si_002.cif
_cod_data_source_block a
_cod_original_cell_volume 1333.94(11)
_cod_original_sg_symbol_Hall
;
P 2yb
;
_cod_original_sg_symbol_H-M P21
_cod_original_formula_sum
;
C20 H32 Br4 Mn0.80 N2 Zn0.20
;
_cod_database_code 8000441

loop_
_symmetry_equiv_pos_as_xyz
'x, y, z '
'-x, y+1/2, -z '

loop_
_atom_site_label
_atom_site_type_symbol
_atom_site_fract_x
_atom_site_fract_y
_atom_site_fract_z
_atom_site_occupancy
_atom_site_B_iso_or_equiv
Mn Mn 0.361(3) 0.109(3) 0.2334(16) 0.8 3.513579
Zn Zn 0.361(3) 0.109(3) 0.2334(16) 0.2 3.513579
Br1 Br 0.372(3) -0.140(2) 0.2975(13) 1 4.982176
Br2 Br 0.549(2) 0.147(2) 0.1335(15) 1 8.9616
Br3 Br 0.127(2) 0.142(3) 0.1472(15) 1 5.969136
Br4 Br 0.387(2) 0.2983(17) 0.3441(12) 1 5.274316
C1 C 0.19(3) -0.03(3) 0.639(18) 1 5.763849
H1A H 0.10(16) -0.07(17) 0.62(10) 1 8.606295
H1B H 0.2(2) 0.03(17) 0.69(10) 1 8.606295
H1C H 0.25(18) -0.10(15) 0.66(12) 1 8.606295
C2 C 0.37(3) 0.15(3) 0.618(16) 1 6.474461
H2A H 0.44(17) 0.07(19) 0.64(12) 1 9.632733
H2B H 0.34(19) 0.2(2) 0.67(9) 1 9.632733
H2C H 0.4(2) 0.21(19) 0.58(12) 1 9.632733
C3 C 0.28(3) -0.02(4) 0.503(19) 1 5.290108
H3A H 0.35(19) -0.09(17) 0.52(10) 1 7.895683
H3B H 0.33(18) 0.04(16) 0.46(8) 1 7.895683
H3C H 0.21(18) -0.07(18) 0.48(10) 1 7.895683
C4 C 0.14(2) 0.19(2) 0.542(13) 1 4.421583
H4A H 0.12(17) 0.25(13) 0.59(7) 1 5.290108
H4B H 0.18(14) 0.26(14) 0.50(9) 1 5.290108
C5 C 0.003(19) 0.14(2) 0.494(14) 1 3.868885
C6 C 0.002(19) 0.13(3) 0.400(17) 1 5.448021
H6 H 0.08(13) 0.15(19) 0.37(9) 1 6.474461
C7 C -0.12(3) 0.10(3) 0.355(11) 1 7.027158
H7 H -0.13(16) 0.1(2) 0.29(7) 1 8.448381
C8 C -0.24(3) 0.06(3) 0.40(2) 1 8.527338
H8 H -0.32(17) 0.1(2) 0.37(14) 1 10.18543
C9 C -0.24(3) 0.08(4) 0.49(2) 1 8.290467
H9 H -0.32(16) 0.1(2) 0.52(11) 1 9.948561
C10 C -0.11(3) 0.12(3) 0.535(11) 1 5.290108
H10 H -0.10(13) 0.1(2) 0.60(7) 1 6.316546
C11 C 0.37(3) 0.53(2) 0.113(16) 1 5.132194
H11A H 0.4(2) 0.44(16) 0.12(11) 1 7.658813
H11B H 0.41(16) 0.6(2) 0.16(9) 1 7.658813
H11C H 0.43(15) 0.55(17) 0.06(8) 1 7.658813
C12 C 0.16(3) 0.49(3) 0.016(18) 1 4.97428
H12A H 0.21(16) 0.51(18) -0.03(9) 1 7.421942
H12B H 0.07(13) 0.53(15) -0.00(10) 1 7.421942
H12C H 0.2(2) 0.39(15) 0.03(9) 1 7.421942
C13 C 0.23(3) 0.74(3) 0.065(14) 1 4.895324
H13A H 0.28(19) 0.76(17) 0.02(11) 1 7.264029
H13B H 0.26(16) 0.80(17) 0.11(8) 1 7.264029
H13C H 0.13(18) 0.78(16) 0.05(10) 1 7.264029
C14 C 0.14(3) 0.56(2) 0.174(15) 1 3.395144
H14A H 0.20(14) 0.61(17) 0.22(7) 1 4.105755
H14B H 0.14(17) 0.46(14) 0.19(7) 1 4.105755
C15 C -0.005(18) 0.61(2) 0.163(11) 1 3.23723
C16 C -0.11(2) 0.52(2) 0.131(13) 1 4.263669
H16 H -0.09(19) 0.43(14) 0.12(9) 1 5.132194
C17 C -0.25(2) 0.57(3) 0.121(14) 1 5.211151
H17 H -0.32(16) 0.50(17) 0.10(9) 1 6.23759
C18 C -0.29(2) 0.71(3) 0.142(17) 1 5.211151
H18 H -0.38(15) 0.74(15) 0.13(10) 1 6.23759
C19 C -0.18(3) 0.80(2) 0.176(14) 1 4.73741
H19 H -0.21(18) 0.89(14) 0.19(10) 1 5.684892
C20 C -0.04(2) 0.76(3) 0.184(14) 1 3.868885
H20 H 0.02(14) 0.81(14) 0.21(8) 1 4.658453
N1 N 0.245(17) 0.07(2) 0.574(11) 1 3.853093
N2 N 0.225(15) 0.58(2) 0.093(11) 1 3.039838

loop_
_diffrn_radiation_wavelength
_diffrn_radiation_wavelength_wt
1.5406 1.0000
1.5443 0.5000

loop_
_geom_angle_atom_site_label_1
_geom_angle_atom_site_label_2
_geom_angle_atom_site_label_3
_geom_angle
_geom_angle_site_symmetry_1
_geom_angle_site_symmetry_3
Br1 Mn Br2 111.3(15) 1_555 1_555
Br1 Mn Br3 108.8(15) 1_555 1_555
Br1 Mn Br4 112.7(14) 1_555 1_555
Br2 Mn Br3 108.8(13) 1_555 1_555
Br2 Mn Br4 107.1(13) 1_555 1_555
Br3 Mn Br4 108.2(14) 1_555 1_555

loop_
_geom_bond_atom_site_label_1
_geom_bond_atom_site_label_2
_geom_bond_distance
_geom_bond_site_symmetry_2
Mn Br1 2.481(33) .
Mn Br2 2.482(32) .
Mn Br3 2.517(32) .
Mn Br4 2.419(31) .
Zn Br1 2.481(33) .
Zn Br2 2.482(32) .
Zn Br3 2.517(32) .
Zn Br4 2.419(31) .
C1 N1 1.48(32) .
C2 N1 1.51(31) .
C3 N1 1.42(36) .
C4 C5 1.52(25) .
C4 N1 1.54(25) .
C5 C6 1.44(33) .
C5 C10 1.31(31) .
C6 C7 1.33(32) .
C7 C8 1.44(37) .
C8 C9 1.39(43) .
C9 C10 1.42(38) .
C11 N2 1.47(29) .
C12 N2 1.52(32) .
C13 N2 1.53(33) .
C14 C15 1.46(31) .
C14 N2 1.55(29) .
C15 C16 1.36(25) .
C15 C20 1.46(32) .
C16 C17 1.41(26) .
C17 C18 1.38(38) .
C18 C19 1.40(32) .
C19 C20 1.39(32) .
